data_7237988
loop_
_publ_author_name
'Mukundam, Vanga'
'Sa, Shreenibasa'
'Kumari, Anupa'
'Das, Ritwick'
'Venkatasubbaiah, Krishnan'

_publ_section_title
;
 B--N coordinated triaryl pyrazole: effect of dimerization, and optical
 and NLO properties
;
_journal_issue 40
_journal_name_full 'Journal of Materials Chemistry C'
_journal_page_first 12725
_journal_paper_doi 10.1039/C9TC04309H
_journal_volume 7
_journal_year 2019
_chemical_formula_moiety 'C46 H40 B2 N4'
_chemical_formula_sum 'C46 H40 B2 N4'
_chemical_formula_weight 670.44
_space_group_crystal_system monoclinic
_space_group_IT_number 14
_space_group_name_Hall '-P 2yn'
_space_group_name_H-M_alt 'P 1 21/n 1'
_atom_sites_solution_hydrogens geom
_atom_sites_solution_primary direct
_audit_creation_date 2016-11-11
_audit_creation_method
;
Olex2 1.2
(compiled 2016.02.19 svn.r3266 for OlexSys, GUI svn.r5155)
;
_audit_update_record
;
2019-06-25 deposited with the CCDC.	2019-09-17 downloaded from the CCDC.
;
_cell_angle_alpha 90
_cell_angle_beta 105.717(7)
_cell_angle_gamma 90
_cell_formula_units_Z 2
_cell_length_a 12.284(4)
_cell_length_b 7.108(2)
_cell_length_c 21.887(9)
_cell_measurement_reflns_used 1261
_cell_measurement_temperature 100(2)
_cell_measurement_theta_max 23.94
_cell_measurement_theta_min 2.19
_cell_volume 1839.6(11)
_computing_cell_refinement 'SAINT v7.68A (Bruker, 2009)'
_computing_data_collection 'SMART (Bruker, 2007)'
_computing_data_reduction 'SAINT v7.68A (Bruker, 2009)'
_computing_molecular_graphics 'Olex2 (Dolomanov et al., 2009)'
_computing_publication_material 'Olex2 (Dolomanov et al., 2009)'
_computing_structure_refinement 'ShelXL (Sheldrick, 2015)'
_computing_structure_solution 'ShelXS (Sheldrick, 2008)'
_diffrn_ambient_temperature 100.15
_diffrn_measured_fraction_theta_full 0.999
_diffrn_measured_fraction_theta_max 0.991
_diffrn_measurement_device_type 'Bruker APEX-II CCD'
_diffrn_measurement_method '\f and \w scans'
_diffrn_radiation_monochromator graphite
_diffrn_radiation_type MoK\a
_diffrn_radiation_wavelength 0.71073
_diffrn_reflns_av_R_equivalents 0.0800
_diffrn_reflns_av_unetI/netI 0.1002
_diffrn_reflns_Laue_measured_fraction_full 0.999
_diffrn_reflns_Laue_measured_fraction_max 0.991
_diffrn_reflns_limit_h_max 14
_diffrn_reflns_limit_h_min -14
_diffrn_reflns_limit_k_max 8
_diffrn_reflns_limit_k_min -4
_diffrn_reflns_limit_l_max 26
_diffrn_reflns_limit_l_min -26
_diffrn_reflns_number 9945
_diffrn_reflns_point_group_measured_fraction_full 0.999
_diffrn_reflns_point_group_measured_fraction_max 0.991
_diffrn_reflns_theta_full 25.242
_diffrn_reflns_theta_max 25.440
_diffrn_reflns_theta_min 1.732
_diffrn_standards_number 0
_exptl_absorpt_coefficient_mu 0.070
_exptl_absorpt_correction_T_max 0.7452
_exptl_absorpt_correction_T_min 0.5214
_exptl_absorpt_correction_type multi-scan
_exptl_absorpt_process_details
;
SADABS-2008/1 (Bruker,2008) was used for absorption correction.
wR2(int) was 0.1086 before and 0.0680 after correction.
The Ratio of minimum to maximum transmission is 0.6997.
The \l/2 correction factor is 0.0015.
;
_exptl_crystal_colour colourless
_exptl_crystal_colour_primary colourless
_exptl_crystal_density_diffrn 1.210
_exptl_crystal_density_method 'not measured'
_exptl_crystal_description needle
_exptl_crystal_F_000 708
_exptl_crystal_size_max 0.3
_exptl_crystal_size_mid 0.15
_exptl_crystal_size_min 0.12
_refine_diff_density_max 0.393
_refine_diff_density_min -0.306
_refine_diff_density_rms 0.074
_refine_ls_extinction_method none
_refine_ls_goodness_of_fit_ref 1.029
_refine_ls_hydrogen_treatment constr
_refine_ls_matrix_type full
_refine_ls_number_parameters 237
_refine_ls_number_reflns 3380
_refine_ls_number_restraints 0
_refine_ls_restrained_S_all 1.029
_refine_ls_R_factor_all 0.1389
_refine_ls_R_factor_gt 0.0770
_refine_ls_shift/su_max 0.000
_refine_ls_shift/su_mean 0.000
_refine_ls_structure_factor_coef Fsqd
_refine_ls_weighting_details 'w=1/[\s^2^(Fo^2^)+(0.1192P)^2^+0.3459P] where P=(Fo^2^+2Fc^2^)/3'
_refine_ls_weighting_scheme calc
_refine_ls_wR_factor_gt 0.1886
_refine_ls_wR_factor_ref 0.2299
_reflns_Friedel_coverage 0.000
_reflns_number_gt 1993
_reflns_number_total 3380
_reflns_threshold_expression 'I > 2\s(I)'
_cod_data_source_file c9tc04309h2.cif
_cod_data_source_block kv
_cod_original_cell_volume 1839.7(11)
_cod_database_code 7237988
_shelx_space_group_comment
;
The symmetry employed for this shelxl refinement is uniquely defined
by the following loop, which should always be used as a source of
symmetry information in preference to the above space-group names.
They are only intended as comments.
;
_olex2_refinement_description
;
1. Fixed Uiso
 At 1.2 times of:
  All C(H) groups
 At 1.5 times of:
  All C(H,H,H) groups
2.a Aromatic/amide H refined with riding coordinates:
 C19(H19), C20(H20), C21(H21), C14(H14), C5(H5), C6(H6), C7(H7), C9(H9),
 C8(H8), C11(H11), C12(H12), C2(H2), C18(H18), C17(H17)
2.b Idealised Me refined as rotating group:
 C23(H23A,H23B,H23C), C22(H22A,H22B,H22C)
;
_shelx_shelxl_version_number 2016/4
_olex2_submission_special_instructions 'No special instructions were received'

loop_
_space_group_symop_operation_xyz
'x, y, z'
'-x+1/2, y+1/2, -z+1/2'
'-x, -y, -z'
'x-1/2, -y-1/2, z-1/2'

loop_
_atom_site_label
_atom_site_type_symbol
_atom_site_fract_x
_atom_site_fract_y
_atom_site_fract_z
_atom_site_U_iso_or_equiv
_atom_site_adp_type
_atom_site_occupancy
_atom_site_site_symmetry_order
_atom_site_calc_flag
_atom_site_refinement_flags_posn
N2 N 0.2209(2) 0.4499(4) 0.04588(12) 0.0295(7) Uani 1 1 d .
N1 N 0.2484(2) 0.4523(4) -0.01044(12) 0.0286(7) Uani 1 1 d .
C19 C -0.0234(3) 0.1662(5) 0.18060(18) 0.0401(10) Uani 1 1 d .
H19 H -0.058778 0.125208 0.211853 0.048 Uiso 1 1 calc R
C20 C -0.0843(3) 0.1749(5) 0.11788(17) 0.0364(9) Uani 1 1 d .
H20 H -0.162011 0.141303 0.105971 0.044 Uiso 1 1 calc R
C21 C -0.0331(3) 0.2323(5) 0.07211(17) 0.0322(9) Uani 1 1 d .
H21 H -0.076011 0.238934 0.028959 0.039 Uiso 1 1 calc R
C16 C 0.0813(3) 0.2805(5) 0.08883(15) 0.0278(8) Uani 1 1 d .
C1 C 0.1335(3) 0.3297(5) 0.03828(16) 0.0289(8) Uani 1 1 d .
C15 C 0.3502(3) 0.7012(6) 0.04289(16) 0.0352(9) Uani 1 1 d .
C14 C 0.4189(3) 0.8589(5) 0.04688(17) 0.0360(10) Uani 1 1 d .
H14 H 0.436179 0.931300 0.084772 0.043 Uiso 1 1 calc R
C13 C 0.4633(3) 0.9149(5) -0.00238(15) 0.0278(8) Uani 1 1 d .
C10 C 0.3249(3) 0.6020(5) -0.01254(16) 0.0290(8) Uani 1 1 d .
C3 C 0.1795(3) 0.3378(5) -0.05347(16) 0.0287(8) Uani 1 1 d .
C4 C 0.1856(3) 0.3069(5) -0.11841(16) 0.0302(9) Uani 1 1 d .
C5 C 0.0913(3) 0.3389(5) -0.16911(16) 0.0364(9) Uani 1 1 d .
H5 H 0.023845 0.386027 -0.161445 0.044 Uiso 1 1 calc R
C6 C 0.0947(4) 0.3031(6) -0.23018(18) 0.0451(11) Uani 1 1 d .
H6 H 0.029663 0.325917 -0.264457 0.054 Uiso 1 1 calc R
C7 C 0.1917(4) 0.2342(6) -0.24208(19) 0.0490(12) Uani 1 1 d .
H7 H 0.193522 0.209152 -0.284423 0.059 Uiso 1 1 calc R
C9 C 0.2836(3) 0.2374(5) -0.13114(18) 0.0372(9) Uani 1 1 d .
H9 H 0.349035 0.214648 -0.097084 0.045 Uiso 1 1 calc R
C8 C 0.2864(4) 0.2018(5) -0.19216(18) 0.0426(11) Uani 1 1 d .
H8 H 0.353534 0.154634 -0.200230 0.051 Uiso 1 1 calc R
C11 C 0.3689(3) 0.6461(5) -0.06291(18) 0.0388(10) Uani 1 1 d .
H11 H 0.352392 0.571638 -0.100337 0.047 Uiso 1 1 calc R
C12 C 0.4381(3) 0.8034(5) -0.05639(18) 0.0380(10) Uani 1 1 d .
H12 H 0.469323 0.835964 -0.090209 0.046 Uiso 1 1 calc R
C23 C 0.3980(3) 0.5023(6) 0.14862(17) 0.0420(10) Uani 1 1 d .
H23A H 0.458787 0.592480 0.166185 0.063 Uiso 1 1 calc GR
H23B H 0.428047 0.397020 0.129254 0.063 Uiso 1 1 calc GR
H23C H 0.367515 0.455037 0.182674 0.063 Uiso 1 1 calc GR
C2 C 0.1061(3) 0.2595(5) -0.02317(16) 0.0293(8) Uani 1 1 d .
H2 H 0.047230 0.172875 -0.041058 0.035 Uiso 1 1 calc R
C18 C 0.0891(4) 0.2171(6) 0.19797(18) 0.0440(11) Uani 1 1 d .
H18 H 0.131047 0.214460 0.241360 0.053 Uiso 1 1 calc R
C17 C 0.1407(3) 0.2719(5) 0.15195(17) 0.0386(10) Uani 1 1 d .
H17 H 0.218653 0.304304 0.164105 0.046 Uiso 1 1 calc R
C22 C 0.2169(3) 0.7411(6) 0.12234(18) 0.0419(10) Uani 1 1 d .
H22A H 0.260993 0.847019 0.145013 0.063 Uiso 1 1 calc GR
H22B H 0.184492 0.669892 0.151511 0.063 Uiso 1 1 calc GR
H22C H 0.155851 0.788865 0.087043 0.063 Uiso 1 1 calc GR
B1 B 0.2981(3) 0.6057(6) 0.0951(2) 0.0350(11) Uani 1 1 d .

loop_
_atom_site_aniso_label
_atom_site_aniso_U_11
_atom_site_aniso_U_22
_atom_site_aniso_U_33
_atom_site_aniso_U_23
_atom_site_aniso_U_13
_atom_site_aniso_U_12
N2 0.0335(17) 0.0260(17) 0.0286(16) -0.0016(12) 0.0079(13) -0.0029(14)
N1 0.0314(16) 0.0232(17) 0.0308(16) 0.0012(12) 0.0079(13) -0.0026(13)
C19 0.054(3) 0.028(2) 0.046(2) 0.0045(17) 0.026(2) -0.0076(19)
C20 0.041(2) 0.024(2) 0.047(2) -0.0005(17) 0.0162(19) -0.0074(18)
C21 0.038(2) 0.021(2) 0.038(2) -0.0040(15) 0.0096(17) -0.0033(17)
C16 0.035(2) 0.0173(19) 0.032(2) 0.0009(14) 0.0110(16) -0.0058(16)
C1 0.0298(19) 0.0208(19) 0.035(2) 0.0019(15) 0.0073(16) -0.0020(16)
C15 0.031(2) 0.040(2) 0.033(2) -0.0029(17) 0.0065(16) -0.0063(18)
C14 0.034(2) 0.041(2) 0.034(2) -0.0111(17) 0.0101(17) -0.0161(18)
C13 0.0252(18) 0.027(2) 0.0290(18) 0.0004(15) 0.0039(15) -0.0040(16)
C10 0.0272(18) 0.024(2) 0.032(2) 0.0030(15) 0.0019(15) -0.0038(16)
C3 0.0288(19) 0.0214(19) 0.034(2) -0.0011(15) 0.0056(16) -0.0019(16)
C4 0.035(2) 0.0209(19) 0.034(2) -0.0004(15) 0.0087(16) -0.0101(16)
C5 0.040(2) 0.030(2) 0.037(2) -0.0009(16) 0.0068(18) -0.0109(18)
C6 0.055(3) 0.041(3) 0.035(2) 0.0021(18) 0.005(2) -0.016(2)
C7 0.077(3) 0.040(3) 0.034(2) -0.0104(18) 0.023(2) -0.026(2)
C9 0.041(2) 0.027(2) 0.044(2) -0.0006(17) 0.0125(18) -0.0054(18)
C8 0.058(3) 0.031(2) 0.045(2) -0.0073(18) 0.024(2) -0.006(2)
C11 0.043(2) 0.029(2) 0.049(2) -0.0115(17) 0.0214(19) -0.0070(18)
C12 0.043(2) 0.033(2) 0.046(2) -0.0065(18) 0.0249(19) -0.0118(19)
C23 0.043(2) 0.044(3) 0.039(2) -0.0033(18) 0.0114(19) -0.002(2)
C2 0.0307(19) 0.024(2) 0.033(2) -0.0021(15) 0.0078(16) -0.0070(16)
C18 0.054(3) 0.040(2) 0.038(2) 0.0058(18) 0.011(2) -0.009(2)
C17 0.041(2) 0.034(2) 0.042(2) 0.0040(17) 0.0107(19) -0.0063(19)
C22 0.040(2) 0.039(2) 0.045(2) -0.0050(18) 0.0104(19) -0.006(2)
B1 0.030(2) 0.037(3) 0.037(2) -0.0045(19) 0.0069(18) -0.010(2)

loop_
_atom_type_symbol
_atom_type_description
_atom_type_scat_dispersion_real
_atom_type_scat_dispersion_imag
_atom_type_scat_source
C C 0.0033 0.0016 'International Tables Vol C Tables 4.2.6.8 and 6.1.1.4'
H H 0.0000 0.0000 'International Tables Vol C Tables 4.2.6.8 and 6.1.1.4'
N N 0.0061 0.0033 'International Tables Vol C Tables 4.2.6.8 and 6.1.1.4'
B B 0.0013 0.0007 'International Tables Vol C Tables 4.2.6.8 and 6.1.1.4'

loop_
_geom_angle_atom_site_label_1
_geom_angle_atom_site_label_2
_geom_angle_atom_site_label_3
_geom_angle
_geom_angle_site_symmetry_3
N1 N2 B1 110.0(3) .
C1 N2 N1 106.3(3) .
C1 N2 B1 143.4(3) .
N2 N1 C10 111.4(3) .
C3 N1 N2 111.1(3) .
C3 N1 C10 135.9(3) .
C20 C19 H19 120.1 .
C20 C19 C18 119.8(4) .
C18 C19 H19 120.1 .
C19 C20 H20 119.8 .
C19 C20 C21 120.4(4) .
C21 C20 H20 119.8 .
C20 C21 H21 119.8 .
C20 C21 C16 120.4(3) .
C16 C21 H21 119.8 .
C21 C16 C1 118.5(3) .
C17 C16 C21 118.3(3) .
C17 C16 C1 123.1(3) .
N2 C1 C16 123.8(3) .
N2 C1 C2 108.9(3) .
C2 C1 C16 127.3(3) .
C14 C15 B1 130.4(3) .
C10 C15 C14 117.4(3) .
C10 C15 B1 112.1(3) .
C15 C14 H14 118.7 .
C13 C14 C15 122.7(3) .
C13 C14 H14 118.7 .
C14 C13 C13 122.2(4) 3_675
C12 C13 C14 116.9(3) .
C12 C13 C13 120.8(4) 3_675
C15 C10 N1 110.5(3) .
C15 C10 C11 123.0(3) .
C11 C10 N1 126.5(3) .
N1 C3 C4 125.5(3) .
N1 C3 C2 106.0(3) .
C2 C3 C4 128.5(3) .
C5 C4 C3 120.1(3) .
C5 C4 C9 118.4(3) .
C9 C4 C3 121.4(3) .
C4 C5 H5 119.7 .
C6 C5 C4 120.6(4) .
C6 C5 H5 119.7 .
C5 C6 H6 119.8 .
C5 C6 C7 120.4(4) .
C7 C6 H6 119.8 .
C6 C7 H7 120.1 .
C6 C7 C8 119.7(4) .
C8 C7 H7 120.1 .
C4 C9 H9 119.7 .
C8 C9 C4 120.7(4) .
C8 C9 H9 119.7 .
C7 C8 H8 119.9 .
C9 C8 C7 120.1(4) .
C9 C8 H8 119.9 .
C10 C11 H11 121.3 .
C12 C11 C10 117.4(3) .
C12 C11 H11 121.3 .
C13 C12 C11 122.5(3) .
C13 C12 H12 118.8 .
C11 C12 H12 118.8 .
H23A C23 H23B 109.5 .
H23A C23 H23C 109.5 .
H23B C23 H23C 109.5 .
B1 C23 H23A 109.5 .
B1 C23 H23B 109.5 .
B1 C23 H23C 109.5 .
C1 C2 H2 126.2 .
C3 C2 C1 107.7(3) .
C3 C2 H2 126.2 .
C19 C18 H18 120.1 .
C19 C18 C17 119.7(4) .
C17 C18 H18 120.1 .
C16 C17 C18 121.3(4) .
C16 C17 H17 119.4 .
C18 C17 H17 119.4 .
H22A C22 H22B 109.5 .
H22A C22 H22C 109.5 .
H22B C22 H22C 109.5 .
B1 C22 H22A 109.5 .
B1 C22 H22B 109.5 .
B1 C22 H22C 109.5 .
C15 B1 N2 95.1(3) .
C15 B1 C23 109.6(3) .
C15 B1 C22 114.6(3) .
C23 B1 N2 110.8(3) .
C22 B1 N2 109.7(3) .
C22 B1 C23 115.2(3) .

loop_
_geom_bond_atom_site_label_1
_geom_bond_atom_site_label_2
_geom_bond_distance
_geom_bond_site_symmetry_2
N2 N1 1.364(4) .
N2 C1 1.347(4) .
N2 B1 1.654(5) .
N1 C10 1.429(4) .
N1 C3 1.354(4) .
C19 H19 0.9500 .
C19 C20 1.375(5) .
C19 C18 1.379(6) .
C20 H20 0.9500 .
C20 C21 1.381(5) .
C21 H21 0.9500 .
C21 C16 1.395(5) .
C16 C1 1.464(5) .
C16 C17 1.378(5) .
C1 C2 1.388(5) .
C15 C14 1.392(5) .
C15 C10 1.364(5) .
C15 B1 1.604(6) .
C14 H14 0.9500 .
C14 C13 1.392(5) .
C13 C13 1.496(7) 3_675
C13 C12 1.387(5) .
C10 C11 1.389(5) .
C3 C4 1.460(5) .
C3 C2 1.374(5) .
C4 C5 1.388(5) .
C4 C9 1.398(5) .
C5 H5 0.9500 .
C5 C6 1.372(5) .
C6 H6 0.9500 .
C6 C7 1.377(6) .
C7 H7 0.9500 .
C7 C8 1.383(6) .
C9 H9 0.9500 .
C9 C8 1.369(5) .
C8 H8 0.9500 .
C11 H11 0.9500 .
C11 C12 1.388(5) .
C12 H12 0.9500 .
C23 H23A 0.9800 .
C23 H23B 0.9800 .
C23 H23C 0.9800 .
C23 B1 1.625(5) .
C2 H2 0.9500 .
C18 H18 0.9500 .
C18 C17 1.383(5) .
C17 H17 0.9500 .
C22 H22A 0.9800 .
C22 H22B 0.9800 .
C22 H22C 0.9800 .
C22 B1 1.612(6) .
